data_5000044
loop_
_publ_author_name
'Baur, W H'

_journal_name_full Naturwissenschaften
_journal_page_first 464
_journal_page_last 464
_journal_volume 49
_journal_year 1962
_chemical_name_mineral Melanterite
_chemical_name_systematic 'Iron sulfate heptahydrate'
_space_group_IT_number 14
_symmetry_cell_setting monoclinic
_symmetry_Int_Tables_number 14
_symmetry_space_group_name_Hall '-P 2ybc'
_symmetry_space_group_name_H-M 'P 1 21/c 1'
_cell_angle_alpha 90
_cell_angle_beta 105.6(1)
_cell_angle_gamma 90
_cell_formula_units_Z 4
_cell_length_a 14.07(2)
_cell_length_b 6.51(2)
_cell_length_c 11.04(2)
_cell_volume 974.0
_exptl_crystal_density_meas 1.89
_refine_ls_R_factor_all 0.065
_cod_database_code 5000044

loop_
_symmetry_equiv_pos_as_xyz
x,y,z
-x,1/2+y,1/2-z
-x,-y,-z
x,1/2-y,1/2+z

loop_
_atom_site_label
_atom_site_type_symbol
_atom_site_symmetry_multiplicity
_atom_site_Wyckoff_symbol
_atom_site_fract_x
_atom_site_fract_y
_atom_site_fract_z
_atom_site_occupancy
_atom_site_attached_hydrogens
_atom_site_calc_flag
Fe1 Fe2+ 2 a 0. 0. 0. 1. 0 d
Fe2 Fe2+ 2 d 0.5 0.5 0. 1. 0 d
S1 S6+ 4 e 0.227 0.471 0.176 1. 0 d
O1 O2- 4 e 0.205 0.472 0.038 1. 0 d
O2 O2- 4 e 0.139 0.533 0.215 1. 0 d
O3 O2- 4 e 0.307 0.618 0.225 1. 0 d
O4 O2- 4 e 0.255 0.258 0.227 1. 0 d
O5 O2- 4 e 0.115 0.384 0.433 1. 2 d
O6 O2- 4 e 0.102 0.957 0.182 1. 2 d
O7 O2- 4 e 0.03 0.795 0.433 1. 2 d
O8 O2- 4 e 0.478 0.456 0.181 1. 2 d
O9 O2- 4 e 0.429 0.285 0.441 1. 2 d
O10 O2- 4 e 0.354 0.86 0.44 1. 2 d
O11 O2- 4 e 0.363 0.004 0.114 1. 2 d
H1 H1+ 4 e -1. -1. -1. 14. 0 dum

loop_
_atom_type_symbol
_atom_type_oxidation_number
Fe2+ 2.000
S6+ 6.000
O2- -2.000
H1+ 1.000
